data_4119969
loop_
_publ_author_name
'Jessica L. Smeltz'
'Cassandra P. Lilly'
'Paul D. Boyle'
'Elon A. Ison'

_publ_section_title
;
 The Electronic Nature of Terminal Oxo Ligands in Transition-Metal
 Complexes: Ambiphilic Reactivity of Oxorhenium Species
;
_journal_name_full 'Journal of the American Chemical Society'
_journal_page_first 9433
_journal_page_last 9441
_journal_paper_doi 10.1021/ja401390v
_journal_volume 135
_journal_year 2013
_chemical_formula_sum 'C45 H32 B F15 N3 O2 Re'
_chemical_formula_weight 1128.75
_chemical_name_systematic
; 
 ? 
;
_space_group_IT_number 14
_symmetry_cell_setting monoclinic
_symmetry_space_group_name_Hall '-P 2ybc'
_symmetry_space_group_name_H-M 'P 1 21/c 1'
_atom_sites_solution_hydrogens geom
_atom_sites_solution_primary direct
_atom_sites_solution_secondary difmap
_audit_creation_method SHELXL-97
_cell_angle_alpha 90.00
_cell_angle_beta 108.018(6)
_cell_angle_gamma 90.00
_cell_formula_units_Z 4
_cell_length_a 13.405(3)
_cell_length_b 13.412(3)
_cell_length_c 28.537(5)
_cell_measurement_reflns_used 9983
_cell_measurement_temperature 110
_cell_measurement_theta_max 31.92
_cell_measurement_theta_min 2.78
_cell_volume 4879.0(18)
_computing_cell_refinement SAINT
_computing_data_collection Apex2
_computing_data_reduction SAINT
_computing_molecular_graphics NRCVAX
_computing_publication_material cif2tables.py
_computing_structure_refinement XL
_computing_structure_solution SIR92
_diffrn_ambient_temperature 110
_diffrn_measured_fraction_theta_full 0.994
_diffrn_measured_fraction_theta_max 0.949
_diffrn_measurement_device_type 'Bruker-Nonius Kappa Axis X8 Apex2'
_diffrn_measurement_method 'omega and phi scans'
_diffrn_radiation_monochromator graphite
_diffrn_radiation_source 'fine-focus sealed tube'
_diffrn_radiation_type MoK\a
_diffrn_radiation_wavelength 0.71073
_diffrn_reflns_av_R_equivalents 0.0498
_diffrn_reflns_av_sigmaI/netI 0.0566
_diffrn_reflns_limit_h_max 22
_diffrn_reflns_limit_h_min -22
_diffrn_reflns_limit_k_max 22
_diffrn_reflns_limit_k_min -22
_diffrn_reflns_limit_l_max 48
_diffrn_reflns_limit_l_min -49
_diffrn_reflns_number 147027
_diffrn_reflns_theta_full 36.67
_diffrn_reflns_theta_max 38.16
_diffrn_reflns_theta_min 2.14
_exptl_absorpt_coefficient_mu 2.586
_exptl_absorpt_correction_T_max 0.7282
_exptl_absorpt_correction_T_min 0.5889
_exptl_absorpt_correction_type multi-scan
_exptl_absorpt_process_details SADABS
_exptl_crystal_colour yellow
_exptl_crystal_density_diffrn 1.537
_exptl_crystal_description prism
_exptl_crystal_F_000 2216
_exptl_crystal_size_max 0.23
_exptl_crystal_size_mid 0.17
_exptl_crystal_size_min 0.13
_platon_squeeze_details
;
Acta Cryst. (1990), A46, 194 as the 'BYPASS procedure'
P. v.d. Sluis & A.L. Spek
;
_refine_diff_density_max 1.711
_refine_diff_density_min -1.822
_refine_diff_density_rms 0.125
_refine_ls_extinction_method none
_refine_ls_goodness_of_fit_ref 1.022
_refine_ls_hydrogen_treatment constr
_refine_ls_matrix_type full
_refine_ls_number_parameters 611
_refine_ls_number_reflns 25465
_refine_ls_number_restraints 0
_refine_ls_restrained_S_all 1.022
_refine_ls_R_factor_all 0.0632
_refine_ls_R_factor_gt 0.0359
_refine_ls_shift/su_max 0.006
_refine_ls_shift/su_mean 0.000
_refine_ls_structure_factor_coef Fsqd
_refine_ls_weighting_details 'calc w=1/[\s^2^(Fo^2^)+(0.0337P)^2^+0.0000P] where P=(Fo^2^+2Fc^2^)/3'
_refine_ls_weighting_scheme calc
_refine_ls_wR_factor_gt 0.0727
_refine_ls_wR_factor_ref 0.0781
_reflns_number_gt 17634
_reflns_number_total 25465
_reflns_threshold_expression >2sigma(I)
_cod_data_source_file ja401390v_si_001_6.cif
_cod_data_source_block x12089
_cod_original_cell_volume 4879.1(18)
_cod_original_sg_symbol_H-M 'P 21/c'
_cod_database_code 4119969

loop_
_symmetry_equiv_pos_as_xyz
'x, y, z'
'-x, y+1/2, -z+1/2'
'-x, -y, -z'
'x, -y-1/2, z-1/2'

loop_
_atom_site_label
_atom_site_type_symbol
_atom_site_fract_x
_atom_site_fract_y
_atom_site_fract_z
_atom_site_U_iso_or_equiv
_atom_site_adp_type
_atom_site_occupancy
_atom_site_symmetry_multiplicity
_atom_site_calc_flag
_atom_site_refinement_flags
Re1 Re 0.599186(5) 0.828801(5) 0.689071(2) 0.01803(2) Uani 1 1 d .
O1 O 0.68155(10) 0.76682(9) 0.66035(5) 0.0220(3) Uani 1 1 d .
C1 C 0.55370(15) 0.72738(14) 0.73161(7) 0.0242(4) Uani 1 1 d .
O2 O 0.49144(11) 0.74775(11) 0.75344(5) 0.0321(3) Uani 1 1 d .
C2 C 0.60516(18) 0.62660(15) 0.73650(8) 0.0350(5) Uani 1 1 d .
H2A H 0.5818 0.5857 0.7596 0.052 Uiso 1 1 calc R
H2B H 0.6815 0.6346 0.7489 0.052 Uiso 1 1 calc R
H2C H 0.5857 0.5939 0.7042 0.052 Uiso 1 1 calc R
N1 N 0.45227(12) 0.83444(10) 0.64750(6) 0.0206(3) Uani 1 1 d .
N2 N 0.57209(12) 0.97750(11) 0.67801(6) 0.0217(3) Uani 1 1 d .
N3 N 0.68193(12) 0.88740(11) 0.75159(5) 0.0211(3) Uani 1 1 d .
C3 C 0.36523(14) 0.76831(13) 0.64325(6) 0.0209(3) Uani 1 1 d .
C4 C 0.35042(15) 0.68591(13) 0.61181(7) 0.0239(4) Uani 1 1 d .
C5 C 0.26670(15) 0.62153(14) 0.60825(7) 0.0265(4) Uani 1 1 d .
H5 H 0.2569 0.5654 0.5870 0.032 Uiso 1 1 calc R
C6 C 0.19729(15) 0.63705(15) 0.63491(7) 0.0270(4) Uani 1 1 d .
C7 C 0.21147(15) 0.72129(15) 0.66467(7) 0.0274(4) Uani 1 1 d .
H7 H 0.1638 0.7335 0.6827 0.033 Uiso 1 1 calc R
C8 C 0.29320(15) 0.78841(15) 0.66900(7) 0.0253(4) Uani 1 1 d .
C9 C 0.42017(18) 0.66710(15) 0.58076(9) 0.0338(5) Uani 1 1 d .
H9A H 0.4055 0.7164 0.5541 0.051 Uiso 1 1 calc R
H9B H 0.4071 0.5999 0.5666 0.051 Uiso 1 1 calc R
H9C H 0.4937 0.6726 0.6012 0.051 Uiso 1 1 calc R
C10 C 0.10822(16) 0.56493(16) 0.62996(9) 0.0352(5) Uani 1 1 d .
H10A H 0.0513 0.5794 0.5996 0.053 Uiso 1 1 calc R
H10B H 0.0824 0.5719 0.6584 0.053 Uiso 1 1 calc R
H10C H 0.1332 0.4966 0.6286 0.053 Uiso 1 1 calc R
C11 C 0.30181(16) 0.88010(16) 0.70046(8) 0.0330(5) Uani 1 1 d .
H11A H 0.2683 0.9365 0.6797 0.050 Uiso 1 1 calc R
H11B H 0.3760 0.8954 0.7168 0.050 Uiso 1 1 calc R
H11C H 0.2667 0.8681 0.7254 0.050 Uiso 1 1 calc R
C12 C 0.41850(16) 0.92482(13) 0.61668(7) 0.0256(4) Uani 1 1 d .
H12A H 0.3454 0.9420 0.6145 0.031 Uiso 1 1 calc R
H12B H 0.4215 0.9124 0.5829 0.031 Uiso 1 1 calc R
C13 C 0.49009(16) 1.00829(14) 0.63977(7) 0.0247(4) Uani 1 1 d .
C14 C 0.47900(18) 1.10876(14) 0.62829(7) 0.0307(4) Uani 1 1 d .
H14 H 0.4225 1.1318 0.6013 0.037 Uiso 1 1 calc R
C15 C 0.5514(2) 1.17484(14) 0.65673(8) 0.0321(5) Uani 1 1 d .
H15 H 0.5444 1.2439 0.6491 0.038 Uiso 1 1 calc R
C16 C 0.63391(18) 1.14234(15) 0.69617(8) 0.0287(4) Uani 1 1 d .
H16 H 0.6844 1.1881 0.7152 0.034 Uiso 1 1 calc R
C17 C 0.64131(15) 1.04224(13) 0.70723(7) 0.0227(4) Uani 1 1 d .
C18 C 0.71328(15) 0.99313(13) 0.75158(7) 0.0245(4) Uani 1 1 d .
H18A H 0.7865 0.9976 0.7509 0.029 Uiso 1 1 calc R
H18B H 0.7089 1.0267 0.7818 0.029 Uiso 1 1 calc R
C19 C 0.71669(15) 0.84491(13) 0.80037(7) 0.0222(3) Uani 1 1 d .
C20 C 0.80543(15) 0.78354(14) 0.81395(7) 0.0249(4) Uani 1 1 d .
C21 C 0.83760(17) 0.74349(16) 0.86141(8) 0.0327(4) Uani 1 1 d .
H21 H 0.8965 0.7001 0.8705 0.039 Uiso 1 1 calc R
C22 C 0.78679(17) 0.76474(17) 0.89565(7) 0.0341(5) Uani 1 1 d .
C23 C 0.69963(18) 0.82754(15) 0.88134(8) 0.0307(4) Uani 1 1 d .
H23 H 0.6640 0.8430 0.9045 0.037 Uiso 1 1 calc R
C24 C 0.66328(15) 0.86812(15) 0.83448(7) 0.0249(4) Uani 1 1 d .
C25 C 0.86673(16) 0.76241(17) 0.77908(8) 0.0319(4) Uani 1 1 d .
H25A H 0.8917 0.8253 0.7692 0.048 Uiso 1 1 calc R
H25B H 0.8216 0.7283 0.7498 0.048 Uiso 1 1 calc R
H25C H 0.9269 0.7199 0.7954 0.048 Uiso 1 1 calc R
C26 C 0.8240(2) 0.7216(2) 0.94722(9) 0.0584(8) Uani 1 1 d .
H26A H 0.8843 0.7599 0.9674 0.088 Uiso 1 1 calc R
H26B H 0.8445 0.6519 0.9457 0.088 Uiso 1 1 calc R
H26C H 0.7671 0.7252 0.9620 0.088 Uiso 1 1 calc R
C27 C 0.56860(16) 0.93485(15) 0.82110(8) 0.0298(4) Uani 1 1 d .
H27A H 0.5898 1.0032 0.8166 0.045 Uiso 1 1 calc R
H27B H 0.5363 0.9336 0.8476 0.045 Uiso 1 1 calc R
H27C H 0.5179 0.9113 0.7904 0.045 Uiso 1 1 calc R
B1 B 0.74619(17) 0.72831(16) 0.62840(8) 0.0238(4) Uani 1 1 d .
C28 C 0.66686(15) 0.72034(14) 0.57194(7) 0.0248(4) Uani 1 1 d .
C29 C 0.60927(16) 0.80454(14) 0.55108(7) 0.0256(4) Uani 1 1 d .
C30 C 0.53672(18) 0.80756(16) 0.50471(8) 0.0315(4) Uani 1 1 d .
C31 C 0.51823(19) 0.72297(18) 0.47669(8) 0.0377(5) Uani 1 1 d .
C32 C 0.57512(19) 0.63857(17) 0.49369(8) 0.0349(5) Uani 1 1 d .
C33 C 0.64919(17) 0.63853(15) 0.53995(8) 0.0296(4) Uani 1 1 d .
F29 F 0.62179(9) 0.88979(8) 0.57796(4) 0.0296(2) Uani 1 1 d .
F30 F 0.48249(11) 0.89166(10) 0.48802(5) 0.0464(4) Uani 1 1 d .
F31 F 0.44345(13) 0.72126(12) 0.43257(5) 0.0553(4) Uani 1 1 d .
F32 F 0.55853(13) 0.55594(10) 0.46569(5) 0.0519(4) Uani 1 1 d .
F33 F 0.70494(11) 0.55403(9) 0.55332(5) 0.0387(3) Uani 1 1 d .
C34 C 0.83927(16) 0.80458(15) 0.62530(7) 0.0269(4) Uani 1 1 d .
C35 C 0.86177(17) 0.89879(16) 0.64577(8) 0.0312(4) Uani 1 1 d .
C36 C 0.94187(19) 0.95820(18) 0.64015(8) 0.0401(5) Uani 1 1 d .
C37 C 1.00181(18) 0.92537(19) 0.61189(8) 0.0406(5) Uani 1 1 d .
C38 C 0.98065(18) 0.83355(17) 0.58948(9) 0.0366(5) Uani 1 1 d .
C39 C 0.90149(16) 0.77637(16) 0.59665(8) 0.0299(4) Uani 1 1 d .
F35 F 0.80513(11) 0.93721(9) 0.67330(5) 0.0387(3) Uani 1 1 d .
F36 F 0.95913(13) 1.04948(11) 0.66076(6) 0.0585(4) Uani 1 1 d .
F37 F 1.07832(12) 0.98291(13) 0.60556(6) 0.0609(4) Uani 1 1 d .
F38 F 1.03718(11) 0.80056(12) 0.56087(5) 0.0488(4) Uani 1 1 d .
F39 F 0.88499(10) 0.68629(9) 0.57419(5) 0.0355(3) Uani 1 1 d .
C40 C 0.79228(15) 0.62168(14) 0.65533(7) 0.0248(4) Uani 1 1 d .
C41 C 0.89362(16) 0.60658(15) 0.68591(7) 0.0274(4) Uani 1 1 d .
C42 C 0.92855(16) 0.51863(16) 0.71105(8) 0.0316(4) Uani 1 1 d .
C43 C 0.86077(18) 0.44026(16) 0.70700(9) 0.0348(5) Uani 1 1 d .
C44 C 0.75913(17) 0.45043(15) 0.67795(8) 0.0325(4) Uani 1 1 d .
C45 C 0.72683(15) 0.53961(15) 0.65344(8) 0.0286(4) Uani 1 1 d .
F41 F 0.96564(9) 0.68028(8) 0.69418(5) 0.0321(3) Uani 1 1 d .
F42 F 1.02871(10) 0.50971(11) 0.73973(5) 0.0435(3) Uani 1 1 d .
F43 F 0.89373(12) 0.35446(11) 0.73132(6) 0.0487(4) Uani 1 1 d .
F44 F 0.69091(11) 0.37490(9) 0.67342(5) 0.0422(3) Uani 1 1 d .
F45 F 0.62442(9) 0.54509(9) 0.62712(4) 0.0324(3) Uani 1 1 d .

loop_
_atom_site_aniso_label
_atom_site_aniso_U_11
_atom_site_aniso_U_22
_atom_site_aniso_U_33
_atom_site_aniso_U_23
_atom_site_aniso_U_13
_atom_site_aniso_U_12
Re1 0.01832(3) 0.01570(3) 0.02020(3) 0.00058(2) 0.00616(2) 0.00042(3)
O1 0.0236(6) 0.0172(6) 0.0269(6) 0.0001(5) 0.0101(5) 0.0012(5)
C1 0.0207(9) 0.0281(9) 0.0217(8) 0.0022(7) 0.0034(7) -0.0030(7)
O2 0.0288(7) 0.0405(9) 0.0281(7) 0.0032(6) 0.0103(6) -0.0032(6)
C2 0.0388(12) 0.0227(10) 0.0415(12) 0.0065(8) 0.0098(10) -0.0015(9)
N1 0.0201(7) 0.0184(7) 0.0221(7) 0.0019(5) 0.0049(6) 0.0010(6)
N2 0.0254(7) 0.0174(7) 0.0247(7) 0.0018(6) 0.0111(6) 0.0010(6)
N3 0.0200(7) 0.0192(7) 0.0230(7) -0.0001(5) 0.0050(6) 0.0010(6)
C3 0.0178(8) 0.0202(8) 0.0223(8) 0.0014(6) 0.0029(7) 0.0024(7)
C4 0.0220(9) 0.0220(9) 0.0277(9) 0.0010(7) 0.0078(7) 0.0020(7)
C5 0.0240(9) 0.0207(9) 0.0330(10) -0.0020(7) 0.0061(8) 0.0012(7)
C6 0.0193(9) 0.0259(9) 0.0333(10) 0.0035(8) 0.0045(8) 0.0011(7)
C7 0.0189(9) 0.0345(11) 0.0295(10) -0.0017(8) 0.0086(7) 0.0016(8)
C8 0.0194(9) 0.0289(10) 0.0254(9) -0.0027(7) 0.0038(7) 0.0017(7)
C9 0.0332(11) 0.0313(11) 0.0425(12) -0.0110(9) 0.0200(10) -0.0065(9)
C10 0.0236(10) 0.0345(11) 0.0470(13) 0.0010(9) 0.0100(9) -0.0030(9)
C11 0.0264(10) 0.0379(12) 0.0353(11) -0.0106(9) 0.0104(9) 0.0033(9)
C12 0.0288(10) 0.0211(9) 0.0241(9) 0.0026(7) 0.0040(7) 0.0041(7)
C13 0.0309(10) 0.0210(8) 0.0231(8) 0.0028(7) 0.0097(7) 0.0028(7)
C14 0.0445(12) 0.0229(9) 0.0257(9) 0.0054(7) 0.0123(9) 0.0059(9)
C15 0.0506(14) 0.0194(9) 0.0297(10) 0.0029(7) 0.0175(10) -0.0011(9)
C16 0.0364(11) 0.0204(8) 0.0331(10) -0.0010(7) 0.0161(9) -0.0027(8)
C17 0.0258(9) 0.0203(8) 0.0243(8) -0.0029(6) 0.0113(7) -0.0011(7)
C18 0.0265(9) 0.0191(8) 0.0290(9) -0.0031(7) 0.0103(8) -0.0034(7)
C19 0.0220(9) 0.0207(8) 0.0219(8) -0.0019(6) 0.0041(7) -0.0013(7)
C20 0.0206(9) 0.0239(9) 0.0279(9) -0.0016(7) 0.0043(7) -0.0014(7)
C21 0.0287(10) 0.0316(11) 0.0326(11) 0.0029(8) 0.0021(8) 0.0048(9)
C22 0.0326(11) 0.0395(12) 0.0258(10) 0.0058(8) 0.0028(8) 0.0024(9)
C23 0.0299(10) 0.0375(12) 0.0251(9) -0.0012(8) 0.0090(8) -0.0012(9)
C24 0.0222(9) 0.0254(9) 0.0256(9) -0.0037(7) 0.0054(7) -0.0013(7)
C25 0.0251(10) 0.0343(11) 0.0352(11) -0.0023(8) 0.0077(8) 0.0056(8)
C26 0.0565(17) 0.082(2) 0.0314(13) 0.0184(13) 0.0056(12) 0.0132(16)
C27 0.0257(10) 0.0310(10) 0.0331(10) -0.0061(8) 0.0099(8) 0.0031(8)
B1 0.0231(10) 0.0197(9) 0.0322(11) 0.0000(8) 0.0138(9) 0.0004(8)
C28 0.0279(9) 0.0230(9) 0.0286(9) 0.0000(7) 0.0162(8) -0.0001(7)
C29 0.0318(10) 0.0221(9) 0.0277(9) -0.0003(7) 0.0162(8) -0.0014(8)
C30 0.0375(12) 0.0326(11) 0.0266(10) 0.0065(8) 0.0132(9) 0.0009(9)
C31 0.0461(13) 0.0452(13) 0.0228(10) 0.0019(9) 0.0120(9) -0.0130(11)
C32 0.0478(13) 0.0341(11) 0.0292(10) -0.0115(9) 0.0213(10) -0.0123(10)
C33 0.0390(12) 0.0207(9) 0.0374(11) -0.0031(8) 0.0238(9) -0.0024(8)
F29 0.0400(7) 0.0195(5) 0.0307(6) -0.0002(4) 0.0129(5) 0.0027(5)
F30 0.0550(9) 0.0441(8) 0.0353(7) 0.0149(6) 0.0069(6) 0.0107(7)
F31 0.0712(11) 0.0642(10) 0.0229(7) 0.0024(6) 0.0033(7) -0.0167(9)
F32 0.0818(11) 0.0420(8) 0.0394(8) -0.0196(6) 0.0293(8) -0.0186(8)
F33 0.0504(8) 0.0238(6) 0.0488(8) -0.0057(5) 0.0252(6) 0.0068(6)
C34 0.0244(9) 0.0270(9) 0.0305(10) 0.0033(7) 0.0102(8) -0.0009(8)
C35 0.0323(11) 0.0314(10) 0.0324(10) 0.0007(8) 0.0136(9) -0.0072(9)
C36 0.0419(13) 0.0419(13) 0.0366(12) 0.0015(10) 0.0122(10) -0.0187(11)
C37 0.0322(12) 0.0532(15) 0.0381(12) 0.0065(10) 0.0134(10) -0.0158(11)
C38 0.0275(11) 0.0500(14) 0.0364(12) 0.0103(10) 0.0157(9) 0.0014(10)
C39 0.0277(10) 0.0315(11) 0.0336(10) 0.0063(8) 0.0137(8) 0.0012(8)
F35 0.0489(8) 0.0304(6) 0.0448(7) -0.0108(5) 0.0261(6) -0.0151(6)
F36 0.0764(11) 0.0503(9) 0.0562(9) -0.0139(7) 0.0311(8) -0.0405(8)
F37 0.0515(9) 0.0768(11) 0.0615(10) 0.0016(8) 0.0279(8) -0.0345(8)
F38 0.0352(8) 0.0698(10) 0.0514(9) 0.0096(7) 0.0278(7) 0.0004(7)
F39 0.0360(7) 0.0340(7) 0.0451(8) 0.0015(5) 0.0251(6) 0.0054(5)
C40 0.0233(9) 0.0227(9) 0.0325(10) 0.0032(7) 0.0147(8) 0.0035(7)
C41 0.0249(9) 0.0284(10) 0.0326(10) 0.0021(8) 0.0145(8) 0.0028(8)
C42 0.0249(10) 0.0373(11) 0.0357(11) 0.0068(9) 0.0138(8) 0.0109(9)
C43 0.0359(11) 0.0295(11) 0.0459(12) 0.0152(9) 0.0227(10) 0.0130(9)
C44 0.0315(11) 0.0260(10) 0.0462(12) 0.0094(9) 0.0213(10) 0.0031(8)
C45 0.0238(9) 0.0256(9) 0.0397(11) 0.0039(8) 0.0144(8) 0.0034(8)
F41 0.0227(6) 0.0351(7) 0.0384(7) 0.0016(5) 0.0092(5) -0.0019(5)
F42 0.0267(6) 0.0559(9) 0.0476(8) 0.0151(7) 0.0112(6) 0.0123(6)
F43 0.0462(8) 0.0393(7) 0.0665(10) 0.0277(7) 0.0261(8) 0.0192(7)
F44 0.0443(8) 0.0251(6) 0.0614(9) 0.0108(6) 0.0224(7) -0.0019(6)
F45 0.0247(6) 0.0287(6) 0.0436(7) 0.0067(5) 0.0103(5) -0.0005(5)

loop_
_atom_type_symbol
_atom_type_description
_atom_type_scat_dispersion_real
_atom_type_scat_dispersion_imag
_atom_type_scat_source
C C 0.0033 0.0016 'International Tables Vol C Tables 4.2.6.8 and 6.1.1.4'
H H 0.0000 0.0000 'International Tables Vol C Tables 4.2.6.8 and 6.1.1.4'
B B 0.0013 0.0007 'International Tables Vol C Tables 4.2.6.8 and 6.1.1.4'
F F 0.0171 0.0103 'International Tables Vol C Tables 4.2.6.8 and 6.1.1.4'
N N 0.0061 0.0033 'International Tables Vol C Tables 4.2.6.8 and 6.1.1.4'
O O 0.0106 0.0060 'International Tables Vol C Tables 4.2.6.8 and 6.1.1.4'
Re Re -1.0185 7.2310 'International Tables Vol C Tables 4.2.6.8 and 6.1.1.4'

loop_
_geom_angle_atom_site_label_1
_geom_angle_atom_site_label_2
_geom_angle_atom_site_label_3
_geom_angle
O1 Re1 N3 110.64(6)
O1 Re1 N1 113.01(6)
N3 Re1 N1 135.90(6)
O1 Re1 N2 119.66(6)
N3 Re1 N2 76.74(6)
N1 Re1 N2 76.74(6)
O1 Re1 C1 107.84(7)
N3 Re1 C1 85.09(7)
N1 Re1 C1 87.51(7)
N2 Re1 C1 132.44(7)
B1 O1 Re1 169.48(12)
O2 C1 C2 121.44(18)
O2 C1 Re1 122.28(15)
C2 C1 Re1 116.23(14)
C1 C2 H2A 109.5
C1 C2 H2B 109.5
H2A C2 H2B 109.5
C1 C2 H2C 109.5
H2A C2 H2C 109.5
H2B C2 H2C 109.5
C3 N1 C12 111.25(14)
C3 N1 Re1 131.51(11)
C12 N1 Re1 117.08(12)
C13 N2 C17 122.18(16)
C13 N2 Re1 119.10(13)
C17 N2 Re1 118.55(13)
C19 N3 C18 111.86(14)
C19 N3 Re1 130.26(12)
C18 N3 Re1 117.85(11)
C4 C3 C8 120.11(17)
C4 C3 N1 119.41(16)
C8 C3 N1 120.43(16)
C5 C4 C3 119.17(18)
C5 C4 C9 119.28(17)
C3 C4 C9 121.53(17)
C6 C5 C4 121.88(18)
C6 C5 H5 119.1
C4 C5 H5 119.1
C5 C6 C7 117.93(18)
C5 C6 C10 119.86(19)
C7 C6 C10 122.19(19)
C6 C7 C8 122.28(18)
C6 C7 H7 118.9
C8 C7 H7 118.9
C7 C8 C3 118.50(18)
C7 C8 C11 119.57(18)
C3 C8 C11 121.92(18)
C4 C9 H9A 109.5
C4 C9 H9B 109.5
H9A C9 H9B 109.5
C4 C9 H9C 109.5
H9A C9 H9C 109.5
H9B C9 H9C 109.5
C6 C10 H10A 109.5
C6 C10 H10B 109.5
H10A C10 H10B 109.5
C6 C10 H10C 109.5
H10A C10 H10C 109.5
H10B C10 H10C 109.5
C8 C11 H11A 109.5
C8 C11 H11B 109.5
H11A C11 H11B 109.5
C8 C11 H11C 109.5
H11A C11 H11C 109.5
H11B C11 H11C 109.5
N1 C12 C13 108.37(15)
N1 C12 H12A 110.0
C13 C12 H12A 110.0
N1 C12 H12B 110.0
C13 C12 H12B 110.0
H12A C12 H12B 108.4
N2 C13 C14 119.31(18)
N2 C13 C12 112.30(16)
C14 C13 C12 128.31(18)
C15 C14 C13 118.8(2)
C15 C14 H14 120.6
C13 C14 H14 120.6
C14 C15 C16 121.15(19)
C14 C15 H15 119.4
C16 C15 H15 119.4
C17 C16 C15 118.5(2)
C17 C16 H16 120.8
C15 C16 H16 120.8
N2 C17 C16 119.86(18)
N2 C17 C18 112.38(16)
C16 C17 C18 127.54(18)
N3 C18 C17 108.38(15)
N3 C18 H18A 110.0
C17 C18 H18A 110.0
N3 C18 H18B 110.0
C17 C18 H18B 110.0
H18A C18 H18B 108.4
C20 C19 C24 120.56(17)
C20 C19 N3 119.55(16)
C24 C19 N3 119.85(16)
C21 C20 C19 118.45(18)
C21 C20 C25 120.17(18)
C19 C20 C25 121.37(17)
C22 C21 C20 122.31(19)
C22 C21 H21 118.8
C20 C21 H21 118.8
C21 C22 C23 117.95(19)
C21 C22 C26 121.5(2)
C23 C22 C26 120.6(2)
C24 C23 C22 122.2(2)
C24 C23 H23 118.9
C22 C23 H23 118.9
C23 C24 C19 118.53(18)
C23 C24 C27 119.77(18)
C19 C24 C27 121.70(17)
C20 C25 H25A 109.5
C20 C25 H25B 109.5
H25A C25 H25B 109.5
C20 C25 H25C 109.5
H25A C25 H25C 109.5
H25B C25 H25C 109.5
C22 C26 H26A 109.5
C22 C26 H26B 109.5
H26A C26 H26B 109.5
C22 C26 H26C 109.5
H26A C26 H26C 109.5
H26B C26 H26C 109.5
C24 C27 H27A 109.5
C24 C27 H27B 109.5
H27A C27 H27B 109.5
C24 C27 H27C 109.5
H27A C27 H27C 109.5
H27B C27 H27C 109.5
O1 B1 C28 107.08(15)
O1 B1 C34 113.77(16)
C28 B1 C34 105.17(16)
O1 B1 C40 102.40(14)
C28 B1 C40 115.94(16)
C34 B1 C40 112.64(16)
C29 C28 C33 113.39(19)
C29 C28 B1 118.23(16)
C33 C28 B1 128.36(18)
F29 C29 C30 116.39(18)
F29 C29 C28 119.06(17)
C30 C29 C28 124.52(19)
F30 C30 C31 120.6(2)
F30 C30 C29 120.47(19)
C31 C30 C29 118.9(2)
F31 C31 C30 120.6(2)
F31 C31 C32 119.4(2)
C30 C31 C32 120.0(2)
F32 C32 C31 120.0(2)
F32 C32 C33 120.3(2)
C31 C32 C33 119.7(2)
F33 C33 C32 116.22(18)
F33 C33 C28 120.53(19)
C32 C33 C28 123.2(2)
C35 C34 C39 113.87(18)
C35 C34 B1 128.12(18)
C39 C34 B1 117.91(18)
F35 C35 C34 120.29(17)
F35 C35 C36 116.27(19)
C34 C35 C36 123.4(2)
F36 C36 C37 119.6(2)
F36 C36 C35 120.5(2)
C37 C36 C35 119.9(2)
F37 C37 C36 120.3(2)
F37 C37 C38 120.6(2)
C36 C37 C38 119.0(2)
F38 C38 C39 120.7(2)
F38 C38 C37 120.1(2)
C39 C38 C37 119.2(2)
F39 C39 C38 116.62(19)
F39 C39 C34 118.82(18)
C38 C39 C34 124.6(2)
C41 C40 C45 113.01(17)
C41 C40 B1 125.00(17)
C45 C40 B1 121.62(17)
F41 C41 C40 120.82(17)
F41 C41 C42 115.09(18)
C40 C41 C42 124.06(19)
F42 C42 C43 119.61(19)
F42 C42 C41 120.4(2)
C43 C42 C41 120.04(19)
F43 C43 C44 120.4(2)
F43 C43 C42 120.6(2)
C44 C43 C42 119.05(19)
F44 C44 C43 120.31(18)
F44 C44 C45 120.34(19)
C43 C44 C45 119.4(2)
F45 C45 C44 115.71(18)
F45 C45 C40 119.82(17)
C44 C45 C40 124.45(19)

loop_
_geom_bond_atom_site_label_1
_geom_bond_atom_site_label_2
_geom_bond_distance
Re1 O1 1.7725(12)
Re1 N3 1.9512(15)
Re1 N1 1.9612(16)
Re1 N2 2.0342(16)
Re1 C1 2.0380(19)
O1 B1 1.529(2)
C1 O2 1.217(2)
C1 C2 1.504(3)
C2 H2A 0.9800
C2 H2B 0.9800
C2 H2C 0.9800
N1 C3 1.440(2)
N1 C12 1.484(2)
N2 C13 1.352(2)
N2 C17 1.353(2)
N3 C19 1.442(2)
N3 C18 1.479(2)
C3 C4 1.399(3)
C3 C8 1.408(3)
C4 C5 1.395(3)
C4 C9 1.495(3)
C5 C6 1.388(3)
C5 H5 0.9500
C6 C7 1.391(3)
C6 C10 1.509(3)
C7 C8 1.394(3)
C7 H7 0.9500
C8 C11 1.506(3)
C9 H9A 0.9800
C9 H9B 0.9800
C9 H9C 0.9800
C10 H10A 0.9800
C10 H10B 0.9800
C10 H10C 0.9800
C11 H11A 0.9800
C11 H11B 0.9800
C11 H11C 0.9800
C12 C13 1.489(3)
C12 H12A 0.9900
C12 H12B 0.9900
C13 C14 1.384(3)
C14 C15 1.378(3)
C14 H14 0.9500
C15 C16 1.382(3)
C15 H15 0.9500
C16 C17 1.376(3)
C16 H16 0.9500
C17 C18 1.487(3)
C18 H18A 0.9900
C18 H18B 0.9900
C19 C20 1.399(3)
C19 C24 1.410(3)
C20 C21 1.396(3)
C20 C25 1.500(3)
C21 C22 1.383(3)
C21 H21 0.9500
C22 C23 1.395(3)
C22 C26 1.515(3)
C23 C24 1.385(3)
C23 H23 0.9500
C24 C27 1.503(3)
C25 H25A 0.9800
C25 H25B 0.9800
C25 H25C 0.9800
C26 H26A 0.9800
C26 H26B 0.9800
C26 H26C 0.9800
C27 H27A 0.9800
C27 H27B 0.9800
C27 H27C 0.9800
B1 C28 1.637(3)
B1 C34 1.637(3)
B1 C40 1.650(3)
C28 C29 1.393(3)
C28 C33 1.400(3)
C29 F29 1.358(2)
C29 C30 1.379(3)
C30 F30 1.347(2)
C30 C31 1.366(3)
C31 F31 1.345(3)
C31 C32 1.367(3)
C32 F32 1.344(2)
C32 C33 1.385(3)
C33 F33 1.346(2)
C34 C35 1.385(3)
C34 C39 1.389(3)
C35 F35 1.352(2)
C35 C36 1.386(3)
C36 F36 1.347(3)
C36 C37 1.375(3)
C37 F37 1.340(2)
C37 C38 1.376(3)
C38 F38 1.349(3)
C38 C39 1.375(3)
C39 F39 1.353(2)
C40 C41 1.384(3)
C40 C45 1.398(3)
C41 F41 1.351(2)
C41 C42 1.385(3)
C42 F42 1.344(2)
C42 C43 1.371(3)
C43 F43 1.346(2)
C43 C44 1.365(3)
C44 F44 1.344(2)
C44 C45 1.386(3)
C45 F45 1.348(2)

loop_
_geom_torsion_atom_site_label_1
_geom_torsion_atom_site_label_2
_geom_torsion_atom_site_label_3
_geom_torsion_atom_site_label_4
_geom_torsion
N3 Re1 O1 B1 -113.5(7)
N1 Re1 O1 B1 60.1(7)
N2 Re1 O1 B1 -27.3(7)
C1 Re1 O1 B1 155.1(7)
O1 Re1 C1 O2 -175.51(15)
N3 Re1 C1 O2 74.36(16)
N1 Re1 C1 O2 -62.12(16)
N2 Re1 C1 O2 7.3(2)
O1 Re1 C1 C2 7.18(16)
N3 Re1 C1 C2 -102.95(15)
N1 Re1 C1 C2 120.57(15)
N2 Re1 C1 C2 -169.97(13)
O1 Re1 N1 C3 91.45(16)
N3 Re1 N1 C3 -97.22(17)
N2 Re1 N1 C3 -151.66(17)
C1 Re1 N1 C3 -16.89(16)
O1 Re1 N1 C12 -93.54(13)
N3 Re1 N1 C12 77.79(15)
N2 Re1 N1 C12 23.35(12)
C1 Re1 N1 C12 158.12(14)
O1 Re1 N2 C13 89.74(14)
N3 Re1 N2 C13 -163.84(15)
N1 Re1 N2 C13 -19.41(13)
C1 Re1 N2 C13 -93.39(15)
O1 Re1 N2 C17 -85.70(14)
N3 Re1 N2 C17 20.71(13)
N1 Re1 N2 C17 165.15(14)
C1 Re1 N2 C17 91.17(15)
O1 Re1 N3 C19 -87.73(16)
N1 Re1 N3 C19 100.80(16)
N2 Re1 N3 C19 155.23(16)
C1 Re1 N3 C19 19.50(16)
O1 Re1 N3 C18 94.66(13)
N1 Re1 N3 C18 -76.82(15)
N2 Re1 N3 C18 -22.38(13)
C1 Re1 N3 C18 -158.12(14)
C12 N1 C3 C4 99.26(19)
Re1 N1 C3 C4 -85.5(2)
C12 N1 C3 C8 -78.3(2)
Re1 N1 C3 C8 96.97(19)
C8 C3 C4 C5 -3.2(3)
N1 C3 C4 C5 179.30(16)
C8 C3 C4 C9 174.86(19)
N1 C3 C4 C9 -2.7(3)
C3 C4 C5 C6 0.2(3)
C9 C4 C5 C6 -177.83(19)
C4 C5 C6 C7 1.9(3)
C4 C5 C6 C10 -179.71(18)
C5 C6 C7 C8 -1.1(3)
C10 C6 C7 C8 -179.49(19)
C6 C7 C8 C3 -1.7(3)
C6 C7 C8 C11 177.83(19)
C4 C3 C8 C7 3.9(3)
N1 C3 C8 C7 -178.62(16)
C4 C3 C8 C11 -175.67(18)
N1 C3 C8 C11 1.8(3)
C3 N1 C12 C13 151.90(16)
Re1 N1 C12 C13 -24.10(19)
C17 N2 C13 C14 3.4(3)
Re1 N2 C13 C14 -171.87(14)
C17 N2 C13 C12 -173.58(16)
Re1 N2 C13 C12 11.1(2)
N1 C12 C13 N2 7.6(2)
N1 C12 C13 C14 -169.08(19)
N2 C13 C14 C15 -0.9(3)
C12 C13 C14 C15 175.6(2)
C13 C14 C15 C16 -0.1(3)
C14 C15 C16 C17 -1.3(3)
C13 N2 C17 C16 -4.9(3)
Re1 N2 C17 C16 170.43(14)
C13 N2 C17 C18 170.14(16)
Re1 N2 C17 C18 -14.6(2)
C15 C16 C17 N2 3.7(3)
C15 C16 C17 C18 -170.45(19)
C19 N3 C18 C17 -156.94(15)
Re1 N3 C18 C17 21.10(19)
N2 C17 C18 N3 -3.5(2)
C16 C17 C18 N3 171.02(18)
C18 N3 C19 C20 -101.66(19)
Re1 N3 C19 C20 80.6(2)
C18 N3 C19 C24 76.2(2)
Re1 N3 C19 C24 -101.52(19)
C24 C19 C20 C21 2.0(3)
N3 C19 C20 C21 179.87(17)
C24 C19 C20 C25 -176.67(18)
N3 C19 C20 C25 1.2(3)
C19 C20 C21 C22 -1.9(3)
C25 C20 C21 C22 176.8(2)
C20 C21 C22 C23 0.9(3)
C20 C21 C22 C26 -179.1(2)
C21 C22 C23 C24 0.2(3)
C26 C22 C23 C24 -179.8(2)
C22 C23 C24 C19 -0.1(3)
C22 C23 C24 C27 179.66(19)
C20 C19 C24 C23 -1.0(3)
N3 C19 C24 C23 -178.88(17)
C20 C19 C24 C27 179.22(18)
N3 C19 C24 C27 1.4(3)
Re1 O1 B1 C28 -50.6(7)
Re1 O1 B1 C34 65.2(7)
Re1 O1 B1 C40 -173.0(6)
O1 B1 C28 C29 53.6(2)
C34 B1 C28 C29 -67.7(2)
C40 B1 C28 C29 167.17(17)
O1 B1 C28 C33 -127.73(19)
C34 B1 C28 C33 110.9(2)
C40 B1 C28 C33 -14.2(3)
C33 C28 C29 F29 -178.14(16)
B1 C28 C29 F29 0.7(3)
C33 C28 C29 C30 3.7(3)
B1 C28 C29 C30 -177.42(19)
F29 C29 C30 F30 0.0(3)
C28 C29 C30 F30 178.18(18)
F29 C29 C30 C31 -177.76(18)
C28 C29 C30 C31 0.4(3)
F30 C30 C31 F31 -2.0(3)
C29 C30 C31 F31 175.82(19)
F30 C30 C31 C32 178.85(19)
C29 C30 C31 C32 -3.4(3)
F31 C31 C32 F32 2.2(3)
C30 C31 C32 F32 -178.6(2)
F31 C31 C32 C33 -177.31(19)
C30 C31 C32 C33 1.9(3)
F32 C32 C33 F33 3.0(3)
C31 C32 C33 F33 -177.45(19)
F32 C32 C33 C28 -176.82(18)
C31 C32 C33 C28 2.7(3)
C29 C28 C33 F33 174.89(17)
B1 C28 C33 F33 -3.8(3)
C29 C28 C33 C32 -5.3(3)
B1 C28 C33 C32 176.04(19)
O1 B1 C34 C35 -3.3(3)
C28 B1 C34 C35 113.6(2)
C40 B1 C34 C35 -119.3(2)
O1 B1 C34 C39 -179.34(17)
C28 B1 C34 C39 -62.5(2)
C40 B1 C34 C39 64.7(2)
C39 C34 C35 F35 177.96(18)
B1 C34 C35 F35 1.8(3)
C39 C34 C35 C36 -2.7(3)
B1 C34 C35 C36 -178.9(2)
F35 C35 C36 F36 -1.1(3)
C34 C35 C36 F36 179.5(2)
F35 C35 C36 C37 -178.7(2)
C34 C35 C36 C37 1.9(4)
F36 C36 C37 F37 1.3(4)
C35 C36 C37 F37 178.9(2)
F36 C36 C37 C38 -177.5(2)
C35 C36 C37 C38 0.2(4)
F37 C37 C38 F38 0.1(3)
C36 C37 C38 F38 178.8(2)
F37 C37 C38 C39 -179.9(2)
C36 C37 C38 C39 -1.2(3)
F38 C38 C39 F39 0.8(3)
C37 C38 C39 F39 -179.25(19)
F38 C38 C39 C34 -179.8(2)
C37 C38 C39 C34 0.2(3)
C35 C34 C39 F39 -178.91(18)
B1 C34 C39 F39 -2.3(3)
C35 C34 C39 C38 1.6(3)
B1 C34 C39 C38 178.2(2)
O1 B1 C40 C41 -102.8(2)
C28 B1 C40 C41 141.03(19)
C34 B1 C40 C41 19.8(3)
O1 B1 C40 C45 69.7(2)
C28 B1 C40 C45 -46.5(2)
C34 B1 C40 C45 -167.67(18)
C45 C40 C41 F41 -176.27(17)
B1 C40 C41 F41 -3.2(3)
C45 C40 C41 C42 1.9(3)
B1 C40 C41 C42 174.99(18)
F41 C41 C42 F42 -2.3(3)
C40 C41 C42 F42 179.39(18)
F41 C41 C42 C43 177.27(19)
C40 C41 C42 C43 -1.0(3)
F42 C42 C43 F43 -0.3(3)
C41 C42 C43 F43 -179.88(19)
F42 C42 C43 C44 179.7(2)
C41 C42 C43 C44 0.1(3)
F43 C43 C44 F44 0.1(3)
C42 C43 C44 F44 -179.82(19)
F43 C43 C44 C45 179.71(19)
C42 C43 C44 C45 -0.2(3)
F44 C44 C45 F45 2.1(3)
C43 C44 C45 F45 -177.44(19)
F44 C44 C45 C40 -179.05(19)
C43 C44 C45 C40 1.4(3)
C41 C40 C45 F45 176.64(17)
B1 C40 C45 F45 3.3(3)
C41 C40 C45 C44 -2.1(3)
B1 C40 C45 C44 -175.45(19)

loop_
_platon_squeeze_void_nr
_platon_squeeze_void_average_x
_platon_squeeze_void_average_y
_platon_squeeze_void_average_z
_platon_squeeze_void_volume
_platon_squeeze_void_count_electrons
_platon_squeeze_void_content
1 -0.000 0.003 -0.000 492 109 ' '
2 -0.000 0.600 0.500 492 109 ' '
